data_7025647
loop_
_publ_author_name
'Boyle, Timothy J.'
'Raymond, Rebecca'
'Boye, Daniel M.'
'Ottley, Leigh Anna M.'
'Lu, Ping'

_publ_section_title
;
 Structurally characterized luminescent lanthanide zinc carboxylate
 precursors for Ln-Zn-O nanomaterials.
;
_journal_issue 34
_journal_name_full 'Dalton transactions (Cambridge, England : 2003)'
_journal_page_first 8050
_journal_page_last 8063
_journal_paper_doi 10.1039/c002492a
_journal_volume 39
_journal_year 2010
_chemical_formula_sum 'C34 H54 N2 O8 Zn2'
_chemical_formula_weight 749.53
_chemical_name_common ZnONCpy
_chemical_name_systematic
;
?
;
_space_group_IT_number 14
_symmetry_cell_setting monoclinic
_symmetry_space_group_name_Hall '-P 2yn'
_symmetry_space_group_name_H-M 'P 1 21/n 1'
_atom_sites_solution_hydrogens geom
_atom_sites_solution_primary direct
_atom_sites_solution_secondary difmap
_audit_creation_method SHELXL-97
_cell_angle_alpha 90.00
_cell_angle_beta 96.485(4)
_cell_angle_gamma 90.00
_cell_formula_units_Z 4
_cell_length_a 9.880(3)
_cell_length_b 18.289(5)
_cell_length_c 21.322(6)
_cell_measurement_reflns_used 5124
_cell_measurement_temperature 181(2)
_cell_measurement_theta_max 25.30
_cell_measurement_theta_min 2.35
_cell_volume 3828.1(19)
_computing_cell_refinement 'Bruker SMART'
_computing_data_collection 'Bruker SMART'
_computing_data_reduction 'Bruker SAINT'
_computing_molecular_graphics 'Bruker SHELXTL'
_computing_publication_material 'Bruker SHELXTL'
_computing_structure_refinement 'SHELXL-97 (Sheldrick, 1997)'
_computing_structure_solution 'SHELXS-97 (Sheldrick, 1990)'
_diffrn_ambient_temperature 181(2)
_diffrn_measured_fraction_theta_full 0.994
_diffrn_measured_fraction_theta_max 0.994
_diffrn_measurement_device_type 'CCD area detector'
_diffrn_measurement_method 'phi and omega scans'
_diffrn_radiation_monochromator graphite
_diffrn_radiation_source 'fine-focus sealed tube'
_diffrn_radiation_type MoK\a
_diffrn_radiation_wavelength 0.71073
_diffrn_reflns_av_R_equivalents 0.0535
_diffrn_reflns_av_sigmaI/netI 0.0478
_diffrn_reflns_limit_h_max 11
_diffrn_reflns_limit_h_min -11
_diffrn_reflns_limit_k_max 22
_diffrn_reflns_limit_k_min -22
_diffrn_reflns_limit_l_max 25
_diffrn_reflns_limit_l_min -25
_diffrn_reflns_number 26026
_diffrn_reflns_theta_full 25.34
_diffrn_reflns_theta_max 25.34
_diffrn_reflns_theta_min 1.47
_exptl_absorpt_coefficient_mu 1.300
_exptl_absorpt_correction_T_max 0.892
_exptl_absorpt_correction_T_min 0.738
_exptl_absorpt_correction_type empirical
_exptl_absorpt_process_details SADABS
_exptl_crystal_colour colorless
_exptl_crystal_density_diffrn 1.301
_exptl_crystal_density_meas ?
_exptl_crystal_density_method 'not measured'
_exptl_crystal_description plate
_exptl_crystal_F_000 1584
_exptl_crystal_size_max 0.288
_exptl_crystal_size_mid 0.201
_exptl_crystal_size_min 0.088
_refine_diff_density_max 2.148
_refine_diff_density_min -1.847
_refine_diff_density_rms 0.159
_refine_ls_extinction_method none
_refine_ls_goodness_of_fit_ref 1.133
_refine_ls_hydrogen_treatment constr
_refine_ls_matrix_type full
_refine_ls_number_parameters 427
_refine_ls_number_reflns 6935
_refine_ls_number_restraints 0
_refine_ls_restrained_S_all 1.133
_refine_ls_R_factor_all 0.1062
_refine_ls_R_factor_gt 0.0955
_refine_ls_shift/su_max 0.000
_refine_ls_shift/su_mean 0.000
_refine_ls_structure_factor_coef Fsqd
_refine_ls_weighting_details 'calc w=1/[\s^2^(Fo^2^)+(0.0690P)^2^+59.8796P] where P=(Fo^2^+2Fc^2^)/3'
_refine_ls_weighting_scheme calc
_refine_ls_wR_factor_gt 0.2554
_refine_ls_wR_factor_ref 0.2596
_reflns_number_gt 5742
_reflns_number_total 6935
_reflns_threshold_expression >2sigma(I)
_cod_data_source_file c002492a.txt
_cod_data_source_block 7no281s
_cod_depositor_comments
;
The following automatic conversions were performed:

'_symmetry_cell_setting' value 'Monoclinic' changed to 'monoclinic'
according to /home/saulius/struct/CIF-dictionaries/cif_core.dic
dictionary named 'cif_core.dic' version 2.4.2 from 2011-04-26.

Automatic conversion script
Id: cif_fix_values 1891 2012-01-12 08:04:46Z andrius 

The following automatic conversions were performed:

'_exptl_crystal_density_meas' value 'not measured' was changed to '?'
- the value is perceived as not measured.

Automatic conversion script
Id: cif_fix_values 3008 2015-01-20 13:52:24Z robertas 
;
_cod_original_cell_volume 3828.0(17)
_cod_original_sg_symbol_H-M P2(1)/n
_cod_database_code 7025647

loop_
_symmetry_equiv_pos_as_xyz
'x, y, z'
'-x+1/2, y+1/2, -z+1/2'
'-x, -y, -z'
'x-1/2, -y-1/2, z-1/2'

loop_
_atom_site_label
_atom_site_type_symbol
_atom_site_fract_x
_atom_site_fract_y
_atom_site_fract_z
_atom_site_U_iso_or_equiv
_atom_site_adp_type
_atom_site_occupancy
_atom_site_symmetry_multiplicity
_atom_site_calc_flag
_atom_site_refinement_flags
Zn1 Zn 0.92866(10) 0.64641(5) 0.77932(5) 0.0269(3) Uani 1 1 d .
Zn2A Zn 1.03408(10) 0.53599(5) 0.69975(5) 0.0273(3) Uani 1 1 d .
N1 N 1.1078(7) 0.4549(4) 0.6467(4) 0.0303(16) Uani 1 1 d .
N2 N 0.8559(7) 0.7289(3) 0.8309(3) 0.0275(15) Uani 1 1 d .
O1 O 0.7499(7) 0.5939(3) 0.7472(3) 0.0350(14) Uani 1 1 d .
O2 O 0.8312(6) 0.5147(3) 0.6808(3) 0.0369(15) Uani 1 1 d .
O3 O 0.9731(7) 0.5684(3) 0.8455(3) 0.0376(15) Uani 1 1 d .
O4 O 1.0384(7) 0.4794(3) 0.7830(3) 0.0377(15) Uani 1 1 d .
O5 O 1.1301(6) 0.6771(3) 0.7940(3) 0.0361(15) Uani 1 1 d .
O6 O 1.2067(6) 0.5873(3) 0.7367(3) 0.0341(14) Uani 1 1 d .
O7 O 0.9186(6) 0.6950(3) 0.6927(3) 0.0368(15) Uani 1 1 d .
O8 O 1.0108(7) 0.6156(3) 0.6304(3) 0.0382(15) Uani 1 1 d .
C1 C 0.7352(8) 0.5473(4) 0.7039(4) 0.0269(18) Uani 1 1 d .
C2 C 0.5912(9) 0.5289(5) 0.6773(4) 0.034(2) Uani 1 1 d .
H2A H 0.5286 0.5396 0.7093 0.041 Uiso 1 1 calc R
H2B H 0.5848 0.4760 0.6675 0.041 Uiso 1 1 calc R
C3 C 0.5466(9) 0.5739(5) 0.6159(4) 0.033(2) Uani 1 1 d .
C4 C 0.5622(10) 0.6556(5) 0.6285(5) 0.042(2) Uani 1 1 d .
H4A H 0.6592 0.6682 0.6346 0.063 Uiso 1 1 calc R
H4B H 0.5201 0.6682 0.6665 0.063 Uiso 1 1 calc R
H4C H 0.5173 0.6828 0.5924 0.063 Uiso 1 1 calc R
C5 C 0.3948(9) 0.5557(6) 0.5962(5) 0.042(2) Uani 1 1 d .
H5A H 0.3407 0.5708 0.6298 0.062 Uiso 1 1 calc R
H5B H 0.3847 0.5029 0.5893 0.062 Uiso 1 1 calc R
H5C H 0.3630 0.5817 0.5572 0.062 Uiso 1 1 calc R
C6 C 0.6288(10) 0.5510(7) 0.5621(5) 0.048(3) Uani 1 1 d .
H6A H 0.6013 0.5810 0.5247 0.072 Uiso 1 1 calc R
H6B H 0.6113 0.4994 0.5520 0.072 Uiso 1 1 calc R
H6C H 0.7262 0.5580 0.5754 0.072 Uiso 1 1 calc R
C7 C 1.0127(9) 0.5034(5) 0.8356(4) 0.0292(19) Uani 1 1 d .
C8 C 1.0308(9) 0.4523(5) 0.8915(4) 0.0316(19) Uani 1 1 d .
H8A H 1.0617 0.4810 0.9298 0.038 Uiso 1 1 calc R
H8B H 1.1034 0.4166 0.8851 0.038 Uiso 1 1 calc R
C9 C 0.9020(10) 0.4103(5) 0.9029(4) 0.034(2) Uani 1 1 d .
C10 C 0.8549(12) 0.3641(6) 0.8447(5) 0.053(3) Uani 1 1 d .
H10A H 0.8355 0.3961 0.8080 0.080 Uiso 1 1 calc R
H10B H 0.7723 0.3372 0.8519 0.080 Uiso 1 1 calc R
H10C H 0.9269 0.3294 0.8371 0.080 Uiso 1 1 calc R
C11 C 0.9359(12) 0.3612(6) 0.9606(5) 0.051(3) Uani 1 1 d .
H11A H 0.8560 0.3316 0.9672 0.076 Uiso 1 1 calc R
H11B H 0.9613 0.3917 0.9979 0.076 Uiso 1 1 calc R
H11C H 1.0120 0.3290 0.9537 0.076 Uiso 1 1 calc R
C12 C 0.7871(11) 0.4626(7) 0.9159(6) 0.057(3) Uani 1 1 d .
H12A H 0.7677 0.4962 0.8801 0.086 Uiso 1 1 calc R
H12B H 0.8151 0.4907 0.9543 0.086 Uiso 1 1 calc R
H12C H 0.7050 0.4344 0.9215 0.086 Uiso 1 1 calc R
C13 C 1.2243(9) 0.6395(5) 0.7749(4) 0.032(2) Uani 1 1 d .
C14 C 1.3693(9) 0.6562(5) 0.8017(4) 0.0309(19) Uani 1 1 d .
H14A H 1.3767 0.7092 0.8111 0.037 Uiso 1 1 calc R
H14B H 1.4303 0.6453 0.7692 0.037 Uiso 1 1 calc R
C15 C 1.4192(9) 0.6134(5) 0.8620(4) 0.0297(19) Uani 1 1 d .
C16 C 1.4169(11) 0.5314(5) 0.8492(5) 0.045(2) Uani 1 1 d .
H16A H 1.4822 0.5198 0.8193 0.067 Uiso 1 1 calc R
H16B H 1.3252 0.5168 0.8313 0.067 Uiso 1 1 calc R
H16C H 1.4419 0.5050 0.8888 0.067 Uiso 1 1 calc R
C17 C 1.5664(10) 0.6364(6) 0.8826(5) 0.042(2) Uani 1 1 d .
H17A H 1.5696 0.6890 0.8913 0.063 Uiso 1 1 calc R
H17B H 1.6228 0.6253 0.8489 0.063 Uiso 1 1 calc R
H17C H 1.6011 0.6096 0.9209 0.063 Uiso 1 1 calc R
C18 C 1.3302(10) 0.6288(6) 0.9148(5) 0.043(2) Uani 1 1 d .
H18A H 1.3660 0.6020 0.9529 0.064 Uiso 1 1 calc R
H18B H 1.2366 0.6130 0.9015 0.064 Uiso 1 1 calc R
H18C H 1.3310 0.6814 0.9239 0.064 Uiso 1 1 calc R
C19 C 0.9677(8) 0.6776(5) 0.6424(4) 0.0279(18) Uani 1 1 d .
C20 C 0.9770(9) 0.7380(5) 0.5945(4) 0.0293(19) Uani 1 1 d .
H20A H 0.8926 0.7676 0.5915 0.035 Uiso 1 1 calc R
H20B H 0.9838 0.7159 0.5526 0.035 Uiso 1 1 calc R
C21 C 1.2338(11) 0.7441(7) 0.6177(7) 0.067(4) Uani 1 1 d .
H21A H 1.3122 0.7773 0.6234 0.100 Uiso 1 1 calc R
H21B H 1.2377 0.7151 0.5793 0.100 Uiso 1 1 calc R
H21C H 1.2359 0.7114 0.6542 0.100 Uiso 1 1 calc R
C22 C 1.1014(9) 0.7890(5) 0.6118(4) 0.0311(19) Uani 1 1 d .
C23 C 1.0907(13) 0.8324(5) 0.6713(5) 0.054(3) Uani 1 1 d .
H23A H 1.1625 0.8696 0.6760 0.080 Uiso 1 1 calc R
H23B H 1.1012 0.7995 0.7078 0.080 Uiso 1 1 calc R
H23C H 1.0014 0.8562 0.6686 0.080 Uiso 1 1 calc R
C24 C 1.1037(11) 0.8430(5) 0.5569(5) 0.043(2) Uani 1 1 d .
H24A H 1.0208 0.8729 0.5533 0.064 Uiso 1 1 calc R
H24B H 1.1081 0.8159 0.5175 0.064 Uiso 1 1 calc R
H24C H 1.1836 0.8749 0.5647 0.064 Uiso 1 1 calc R
C25 C 1.1959(10) 0.4052(5) 0.6725(5) 0.040(2) Uani 1 1 d .
H25 H 1.2246 0.4078 0.7165 0.048 Uiso 1 1 calc R
C26 C 1.2474(13) 0.3497(6) 0.6375(6) 0.056(3) Uani 1 1 d .
H26 H 1.3081 0.3141 0.6572 0.067 Uiso 1 1 calc R
C27 C 1.2086(13) 0.3475(6) 0.5742(6) 0.056(3) Uani 1 1 d .
H27 H 1.2436 0.3104 0.5493 0.068 Uiso 1 1 calc R
C28 C 1.1190(12) 0.3987(5) 0.5461(5) 0.048(3) Uani 1 1 d .
H28 H 1.0915 0.3980 0.5020 0.058 Uiso 1 1 calc R
C29 C 1.0705(10) 0.4513(5) 0.5850(5) 0.038(2) Uani 1 1 d .
H29 H 1.0075 0.4865 0.5665 0.046 Uiso 1 1 calc R
C30 C 0.8951(10) 0.7348(6) 0.8908(5) 0.044(2) Uani 1 1 d .
H30 H 0.9568 0.6996 0.9104 0.053 Uiso 1 1 calc R
C31 C 0.8493(13) 0.7915(7) 0.9277(6) 0.062(3) Uani 1 1 d .
H31 H 0.8792 0.7948 0.9715 0.075 Uiso 1 1 calc R
C32 C 0.7612(13) 0.8413(6) 0.8988(7) 0.063(4) Uani 1 1 d .
H32 H 0.7285 0.8803 0.9224 0.075 Uiso 1 1 calc R
C33 C 0.7198(14) 0.8353(6) 0.8358(7) 0.062(4) Uani 1 1 d .
H33 H 0.6594 0.8703 0.8149 0.075 Uiso 1 1 calc R
C34 C 0.7670(12) 0.7777(5) 0.8030(5) 0.048(3) Uani 1 1 d .
H34 H 0.7360 0.7722 0.7595 0.057 Uiso 1 1 calc R

loop_
_atom_site_aniso_label
_atom_site_aniso_U_11
_atom_site_aniso_U_22
_atom_site_aniso_U_33
_atom_site_aniso_U_23
_atom_site_aniso_U_13
_atom_site_aniso_U_12
Zn1 0.0291(5) 0.0155(5) 0.0375(6) -0.0011(4) 0.0098(4) 0.0013(4)
Zn2A 0.0299(5) 0.0161(5) 0.0372(6) -0.0014(4) 0.0100(4) 0.0003(4)
N1 0.030(4) 0.020(3) 0.042(4) 0.000(3) 0.010(3) 0.001(3)
N2 0.029(4) 0.014(3) 0.040(4) 0.001(3) 0.008(3) 0.000(3)
O1 0.036(3) 0.031(3) 0.038(3) -0.005(3) 0.009(3) -0.009(3)
O2 0.031(3) 0.024(3) 0.057(4) -0.001(3) 0.007(3) -0.004(3)
O3 0.050(4) 0.022(3) 0.041(4) 0.003(3) 0.004(3) 0.001(3)
O4 0.047(4) 0.030(3) 0.039(4) 0.010(3) 0.014(3) 0.003(3)
O5 0.026(3) 0.029(3) 0.052(4) 0.001(3) 0.004(3) -0.002(3)
O6 0.034(3) 0.033(3) 0.034(3) -0.004(3) 0.000(3) -0.007(3)
O7 0.035(4) 0.034(3) 0.044(4) 0.009(3) 0.016(3) 0.001(3)
O8 0.043(4) 0.023(3) 0.049(4) 0.005(3) 0.006(3) -0.002(3)
C1 0.027(4) 0.019(4) 0.036(5) 0.007(3) 0.009(4) -0.001(3)
C2 0.034(5) 0.022(4) 0.047(5) -0.009(4) 0.011(4) -0.005(4)
C3 0.026(5) 0.036(5) 0.037(5) 0.000(4) 0.008(4) 0.001(4)
C4 0.041(6) 0.027(5) 0.057(6) 0.003(4) -0.003(5) -0.002(4)
C5 0.031(5) 0.041(6) 0.053(6) -0.006(5) 0.006(4) -0.005(4)
C6 0.036(5) 0.075(8) 0.034(5) -0.006(5) 0.005(4) -0.002(5)
C7 0.028(4) 0.023(4) 0.036(5) 0.010(4) 0.000(4) -0.002(3)
C8 0.035(5) 0.026(4) 0.033(5) 0.005(4) 0.002(4) 0.001(4)
C9 0.035(5) 0.027(4) 0.042(5) 0.006(4) 0.010(4) 0.000(4)
C10 0.059(7) 0.047(6) 0.054(7) -0.001(5) 0.007(5) -0.027(5)
C11 0.067(7) 0.033(5) 0.057(7) 0.010(5) 0.024(6) 0.002(5)
C12 0.042(6) 0.062(7) 0.072(8) 0.010(6) 0.022(6) 0.003(6)
C13 0.031(5) 0.029(5) 0.039(5) 0.009(4) 0.010(4) 0.001(4)
C14 0.031(5) 0.025(4) 0.040(5) -0.004(4) 0.015(4) -0.010(4)
C15 0.025(4) 0.031(5) 0.034(5) -0.002(4) 0.009(4) -0.004(4)
C16 0.049(6) 0.031(5) 0.054(6) 0.007(4) 0.004(5) 0.005(4)
C17 0.033(5) 0.042(6) 0.054(6) -0.008(5) 0.015(4) 0.000(4)
C18 0.035(5) 0.053(6) 0.042(6) 0.003(5) 0.013(4) 0.008(5)
C19 0.023(4) 0.025(4) 0.035(5) 0.003(4) 0.002(4) -0.008(3)
C20 0.031(5) 0.026(4) 0.030(4) 0.002(3) -0.002(4) -0.005(4)
C21 0.031(6) 0.056(7) 0.115(11) 0.041(7) 0.021(6) 0.007(5)
C22 0.026(4) 0.030(5) 0.036(5) 0.006(4) 0.002(4) -0.003(4)
C23 0.084(9) 0.027(5) 0.048(6) 0.004(4) -0.004(6) -0.022(5)
C24 0.044(6) 0.033(5) 0.050(6) 0.017(4) 0.003(5) -0.004(4)
C25 0.040(5) 0.035(5) 0.045(6) 0.002(4) 0.007(4) 0.011(4)
C26 0.067(8) 0.029(5) 0.077(9) 0.004(5) 0.027(6) 0.015(5)
C27 0.084(9) 0.027(5) 0.064(8) -0.009(5) 0.036(7) 0.001(5)
C28 0.071(8) 0.032(5) 0.045(6) -0.007(4) 0.024(5) -0.006(5)
C29 0.048(6) 0.026(5) 0.042(6) -0.002(4) 0.012(4) -0.004(4)
C30 0.037(5) 0.046(6) 0.048(6) -0.007(5) -0.002(5) 0.010(4)
C31 0.066(8) 0.073(9) 0.048(7) -0.031(6) 0.010(6) -0.001(7)
C32 0.063(8) 0.030(6) 0.100(11) -0.028(6) 0.035(7) 0.000(5)
C33 0.080(9) 0.027(5) 0.086(9) 0.008(6) 0.035(7) 0.027(6)
C34 0.070(8) 0.027(5) 0.049(6) 0.013(4) 0.020(5) 0.022(5)

loop_
_atom_type_symbol
_atom_type_description
_atom_type_scat_dispersion_real
_atom_type_scat_dispersion_imag
_atom_type_scat_source
C C 0.0033 0.0016 'International Tables Vol C Tables 4.2.6.8 and 6.1.1.4'
H H 0.0000 0.0000 'International Tables Vol C Tables 4.2.6.8 and 6.1.1.4'
N N 0.0061 0.0033 'International Tables Vol C Tables 4.2.6.8 and 6.1.1.4'
O O 0.0106 0.0060 'International Tables Vol C Tables 4.2.6.8 and 6.1.1.4'
Zn Zn 0.2839 1.4301 'International Tables Vol C Tables 4.2.6.8 and 6.1.1.4'

loop_
_geom_angle_atom_site_label_1
_geom_angle_atom_site_label_2
_geom_angle_atom_site_label_3
_geom_angle
O3 Zn1 O7 157.5(3)
O3 Zn1 N2 102.0(3)
O7 Zn1 N2 100.4(3)
O3 Zn1 O5 87.5(3)
O7 Zn1 O5 88.0(3)
N2 Zn1 O5 96.3(3)
O3 Zn1 O1 90.8(3)
O7 Zn1 O1 87.1(3)
N2 Zn1 O1 100.5(3)
O5 Zn1 O1 163.1(3)
O6 Zn2A O2 158.7(3)
O6 Zn2A N1 102.4(3)
O2 Zn2A N1 98.9(3)
O6 Zn2A O4 87.9(3)
O2 Zn2A O4 90.0(3)
N1 Zn2A O4 98.0(3)
O6 Zn2A O8 88.4(3)
O2 Zn2A O8 88.0(3)
N1 Zn2A O8 97.6(3)
O4 Zn2A O8 164.4(3)
C29 N1 C25 118.1(8)
C29 N1 Zn2A 120.5(6)
C25 N1 Zn2A 121.4(7)
C30 N2 C34 119.3(8)
C30 N2 Zn1 120.5(6)
C34 N2 Zn1 120.3(7)
C1 O1 Zn1 125.9(6)
C1 O2 Zn2A 126.5(6)
C7 O3 Zn1 126.1(6)
C7 O4 Zn2A 127.6(6)
C13 O5 Zn1 122.6(6)
C13 O6 Zn2A 130.8(6)
C19 O7 Zn1 132.3(6)
C19 O8 Zn2A 120.3(6)
O1 C1 O2 125.3(8)
O1 C1 C2 117.1(7)
O2 C1 C2 117.6(8)
C1 C2 C3 111.1(7)
C1 C2 H2A 109.4
C3 C2 H2A 109.4
C1 C2 H2B 109.4
C3 C2 H2B 109.4
H2A C2 H2B 108.0
C4 C3 C6 110.4(8)
C4 C3 C5 109.6(8)
C6 C3 C5 108.4(8)
C4 C3 C2 110.8(8)
C6 C3 C2 110.9(8)
C5 C3 C2 106.6(7)
C3 C4 H4A 109.5
C3 C4 H4B 109.5
H4A C4 H4B 109.5
C3 C4 H4C 109.5
H4A C4 H4C 109.5
H4B C4 H4C 109.5
C3 C5 H5A 109.5
C3 C5 H5B 109.5
H5A C5 H5B 109.5
C3 C5 H5C 109.5
H5A C5 H5C 109.5
H5B C5 H5C 109.5
C3 C6 H6A 109.5
C3 C6 H6B 109.5
H6A C6 H6B 109.5
C3 C6 H6C 109.5
H6A C6 H6C 109.5
H6B C6 H6C 109.5
O4 C7 O3 124.7(8)
O4 C7 C8 118.1(8)
O3 C7 C8 117.2(8)
C7 C8 C9 114.2(7)
C7 C8 H8A 108.7
C9 C8 H8A 108.7
C7 C8 H8B 108.7
C9 C8 H8B 108.7
H8A C8 H8B 107.6
C10 C9 C8 109.4(8)
C10 C9 C11 110.3(8)
C8 C9 C11 108.2(8)
C10 C9 C12 109.1(9)
C8 C9 C12 111.2(8)
C11 C9 C12 108.6(8)
C9 C10 H10A 109.5
C9 C10 H10B 109.5
H10A C10 H10B 109.5
C9 C10 H10C 109.5
H10A C10 H10C 109.5
H10B C10 H10C 109.5
C9 C11 H11A 109.5
C9 C11 H11B 109.5
H11A C11 H11B 109.5
C9 C11 H11C 109.5
H11A C11 H11C 109.5
H11B C11 H11C 109.5
C9 C12 H12A 109.5
C9 C12 H12B 109.5
H12A C12 H12B 109.5
C9 C12 H12C 109.5
H12A C12 H12C 109.5
H12B C12 H12C 109.5
O6 C13 O5 124.9(9)
O6 C13 C14 117.1(8)
O5 C13 C14 118.0(8)
C13 C14 C15 114.5(7)
C13 C14 H14A 108.6
C15 C14 H14A 108.6
C13 C14 H14B 108.6
C15 C14 H14B 108.6
H14A C14 H14B 107.6
C16 C15 C17 108.5(8)
C16 C15 C18 108.4(8)
C17 C15 C18 110.2(8)
C16 C15 C14 110.8(7)
C17 C15 C14 107.7(7)
C18 C15 C14 111.3(7)
C15 C16 H16A 109.5
C15 C16 H16B 109.5
H16A C16 H16B 109.5
C15 C16 H16C 109.5
H16A C16 H16C 109.5
H16B C16 H16C 109.5
C15 C17 H17A 109.5
C15 C17 H17B 109.5
H17A C17 H17B 109.5
C15 C17 H17C 109.5
H17A C17 H17C 109.5
H17B C17 H17C 109.5
C15 C18 H18A 109.5
C15 C18 H18B 109.5
H18A C18 H18B 109.5
C15 C18 H18C 109.5
H18A C18 H18C 109.5
H18B C18 H18C 109.5
O8 C19 O7 125.0(8)
O8 C19 C20 118.4(8)
O7 C19 C20 116.5(8)
C19 C20 C22 112.6(7)
C19 C20 H20A 109.1
C22 C20 H20A 109.1
C19 C20 H20B 109.1
C22 C20 H20B 109.1
H20A C20 H20B 107.8
C22 C21 H21A 109.5
C22 C21 H21B 109.5
H21A C21 H21B 109.5
C22 C21 H21C 109.5
H21A C21 H21C 109.5
H21B C21 H21C 109.5
C23 C22 C24 108.1(8)
C23 C22 C21 110.6(9)
C24 C22 C21 108.7(8)
C23 C22 C20 112.7(8)
C24 C22 C20 106.6(7)
C21 C22 C20 110.0(8)
C22 C23 H23A 109.5
C22 C23 H23B 109.5
H23A C23 H23B 109.5
C22 C23 H23C 109.5
H23A C23 H23C 109.5
H23B C23 H23C 109.5
C22 C24 H24A 109.5
C22 C24 H24B 109.5
H24A C24 H24B 109.5
C22 C24 H24C 109.5
H24A C24 H24C 109.5
H24B C24 H24C 109.5
N1 C25 C26 122.4(10)
N1 C25 H25 118.8
C26 C25 H25 118.8
C27 C26 C25 118.4(10)
C27 C26 H26 120.8
C25 C26 H26 120.8
C26 C27 C28 120.4(10)
C26 C27 H27 119.8
C28 C27 H27 119.8
C27 C28 C29 117.3(10)
C27 C28 H28 121.3
C29 C28 H28 121.3
N1 C29 C28 123.3(10)
N1 C29 H29 118.4
C28 C29 H29 118.4
N2 C30 C31 122.2(10)
N2 C30 H30 118.9
C31 C30 H30 118.9
C32 C31 C30 118.1(11)
C32 C31 H31 121.0
C30 C31 H31 121.0
C31 C32 C33 119.9(10)
C31 C32 H32 120.1
C33 C32 H32 120.1
C32 C33 C34 118.7(11)
C32 C33 H33 120.6
C34 C33 H33 120.6
N2 C34 C33 121.8(11)
N2 C34 H34 119.1
C33 C34 H34 119.1

loop_
_geom_bond_atom_site_label_1
_geom_bond_atom_site_label_2
_geom_bond_distance
Zn1 O3 2.020(6)
Zn1 O7 2.041(6)
Zn1 N2 2.045(7)
Zn1 O5 2.057(6)
Zn1 O1 2.058(6)
Zn2A O6 2.027(6)
Zn2A O2 2.038(6)
Zn2A N1 2.049(7)
Zn2A O4 2.051(6)
Zn2A O8 2.069(6)
N1 C29 1.326(12)
N1 C25 1.334(12)
N2 C30 1.295(12)
N2 C34 1.342(12)
O1 C1 1.252(10)
O2 C1 1.266(10)
O3 C7 1.276(10)
O4 C7 1.256(11)
O5 C13 1.261(11)
O6 C13 1.254(11)
O7 C19 1.267(10)
O8 C19 1.250(11)
C1 C2 1.510(12)
C2 C3 1.567(13)
C2 H2A 0.9900
C2 H2B 0.9900
C3 C4 1.521(13)
C3 C6 1.537(13)
C3 C5 1.547(12)
C4 H4A 0.9800
C4 H4B 0.9800
C4 H4C 0.9800
C5 H5A 0.9800
C5 H5B 0.9800
C5 H5C 0.9800
C6 H6A 0.9800
C6 H6B 0.9800
C6 H6C 0.9800
C7 C8 1.510(11)
C8 C9 1.528(12)
C8 H8A 0.9900
C8 H8B 0.9900
C9 C10 1.528(14)
C9 C11 1.530(13)
C9 C12 1.534(14)
C10 H10A 0.9800
C10 H10B 0.9800
C10 H10C 0.9800
C11 H11A 0.9800
C11 H11B 0.9800
C11 H11C 0.9800
C12 H12A 0.9800
C12 H12B 0.9800
C12 H12C 0.9800
C13 C14 1.513(12)
C14 C15 1.538(12)
C14 H14A 0.9900
C14 H14B 0.9900
C15 C16 1.524(13)
C15 C17 1.529(13)
C15 C18 1.531(12)
C16 H16A 0.9800
C16 H16B 0.9800
C16 H16C 0.9800
C17 H17A 0.9800
C17 H17B 0.9800
C17 H17C 0.9800
C18 H18A 0.9800
C18 H18B 0.9800
C18 H18C 0.9800
C19 C20 1.514(11)
C20 C22 1.553(12)
C20 H20A 0.9900
C20 H20B 0.9900
C21 C22 1.537(13)
C21 H21A 0.9800
C21 H21B 0.9800
C21 H21C 0.9800
C22 C23 1.510(14)
C22 C24 1.534(12)
C23 H23A 0.9800
C23 H23B 0.9800
C23 H23C 0.9800
C24 H24A 0.9800
C24 H24B 0.9800
C24 H24C 0.9800
C25 C26 1.390(14)
C25 H25 0.9500
C26 C27 1.361(17)
C26 H26 0.9500
C27 C28 1.378(16)
C27 H27 0.9500
C28 C29 1.391(13)
C28 H28 0.9500
C29 H29 0.9500
C30 C31 1.407(15)
C30 H30 0.9500
C31 C32 1.359(18)
C31 H31 0.9500
C32 C33 1.363(18)
C32 H32 0.9500
C33 C34 1.375(14)
C33 H33 0.9500
C34 H34 0.9500
